data_7153216
loop_
_publ_author_name
'Skibi\'nski, Maciej'
'Urbina-Blanco, C\'esar A'
'Slawin, Alexandra M. Z.'
'Nolan, Steven P.'
'O'Hagan, David'

_publ_section_title
;
 Synthesis and structure of large difluoromethylene containing alicycles
 by ring closing metathesis (RCM).
;
_journal_issue 47
_journal_name_full 'Organic &amp; biomolecular chemistry'
_journal_page_first 8209
_journal_page_last 8213
_journal_paper_doi 10.1039/c3ob42062k
_journal_volume 11
_journal_year 2013
_chemical_absolute_configuration ad
_chemical_formula_moiety 'C20 H34 S4'
_chemical_formula_sum 'C20 H34 S4'
_chemical_formula_weight 402.73
_space_group_IT_number 9
_symmetry_cell_setting monoclinic
_symmetry_Int_Tables_number 9
_symmetry_space_group_name_Hall 'C -2yc'
_symmetry_space_group_name_H-M 'C 1 c 1'
_atom_sites_solution_hydrogens geom
_atom_sites_solution_primary direct
_atom_sites_solution_secondary difmap
_cell_angle_alpha 90.0000
_cell_angle_beta 97.633(15)
_cell_angle_gamma 90.0000
_cell_formula_units_Z 4
_cell_length_a 7.101(5)
_cell_length_b 36.72(3)
_cell_length_c 8.124(5)
_cell_measurement_reflns_used 4285
_cell_measurement_temperature 125
_cell_measurement_theta_max 26.37
_cell_measurement_theta_min 2.22
_cell_volume 2100(3)
_computing_cell_refinement 'CrystalClear-SM Expert 2.0 r5'
_computing_data_collection 'CrystalClear-SM Expert 2.0 r5 (Rigaku, 2010)'
_computing_data_reduction 'CrystalClear-SM Expert 2.0 r5'
_computing_molecular_graphics 'CrystalStructure 4.0'
_computing_publication_material 'CrystalStructure 4.0 (Rigaku, 2010)'
_computing_structure_refinement 'SHELXL97 (Sheldrick, 2008)'
_computing_structure_solution 'SHELXS97 (Sheldrick, 2008)'
_diffrn_ambient_temperature 125
_diffrn_detector_area_resol_mean 28.944
_diffrn_measured_fraction_theta_full 0.999
_diffrn_measured_fraction_theta_max 0.990
_diffrn_measurement_device_type 'Rigaku Saturn724'
_diffrn_measurement_method \w
_diffrn_radiation_type 'Mo K\a'
_diffrn_radiation_wavelength 0.71075
_diffrn_reflns_av_R_equivalents 0.0670
_diffrn_reflns_Laue_measured_fraction_full 0.999
_diffrn_reflns_Laue_measured_fraction_max 0.990
_diffrn_reflns_limit_h_max 8
_diffrn_reflns_limit_h_min -8
_diffrn_reflns_limit_k_max 45
_diffrn_reflns_limit_k_min -38
_diffrn_reflns_limit_l_max 10
_diffrn_reflns_limit_l_min -9
_diffrn_reflns_number 8541
_diffrn_reflns_point_group_measured_fraction_full 0.957
_diffrn_reflns_point_group_measured_fraction_max 0.929
_diffrn_reflns_theta_full 25.000
_diffrn_reflns_theta_max 26.334
_diffrn_reflns_theta_min 1.109
_diffrn_standards_number 0
_exptl_absorpt_coefficient_mu 0.453
_exptl_absorpt_correction_T_max 0.987
_exptl_absorpt_correction_T_min 0.617
_exptl_absorpt_correction_type multi-scan
_exptl_absorpt_process_details 'REQAB (Rigaku, 1998)'
_exptl_crystal_colour colorless
_exptl_crystal_density_diffrn 1.274
_exptl_crystal_density_method 'not measured'
_exptl_crystal_description platelet
_exptl_crystal_F_000 872.00
_exptl_crystal_size_max 0.300
_exptl_crystal_size_mid 0.090
_exptl_crystal_size_min 0.030
_refine_diff_density_max 0.990
_refine_diff_density_min -1.010
_refine_ls_abs_structure_details ' Flack x determined using 1453 quotients'
_refine_ls_abs_structure_Flack -0.01(15)
_refine_ls_extinction_method none
_refine_ls_goodness_of_fit_ref 1.163
_refine_ls_hydrogen_treatment constr
_refine_ls_number_parameters 217
_refine_ls_number_reflns 3976
_refine_ls_number_restraints 2
_refine_ls_R_factor_gt 0.0616
_refine_ls_shift/su_max 0.000
_refine_ls_structure_factor_coef Fsqd
_refine_ls_weighting_details 'w = 1/[\s^2^(Fo^2^)+(0.1318P)^2^+1.2396P] where P=(Fo^2^+2Fc^2^)/3'
_refine_ls_weighting_scheme calc
_refine_ls_wR_factor_ref 0.2222
_reflns_number_gt 3684
_reflns_number_total 3976
_reflns_threshold_expression F^2^>2.0\s(F^2^)
_cod_data_source_file c3ob42062k.txt
_cod_data_source_block 8b
_cod_database_code 7153216

loop_
_symmetry_equiv_pos_site_id
_symmetry_equiv_pos_as_xyz
1 +X,+Y,+Z
2 +X,-Y,1/2+Z
3 1/2+X,1/2+Y,+Z
4 1/2+X,1/2-Y,1/2+Z

loop_
_atom_site_label
_atom_site_type_symbol
_atom_site_fract_x
_atom_site_fract_y
_atom_site_fract_z
_atom_site_U_iso_or_equiv
_atom_site_adp_type
_atom_site_occupancy
_atom_site_symmetry_multiplicity
_atom_site_calc_flag
_atom_site_refinement_flags
S1 S 0.1036(3) 0.94234(6) 0.3326(3) 0.0302(6) Uani 1.0 4 d .
S2 S 0.4034(3) 0.96277(6) 0.1186(3) 0.0287(5) Uani 1.0 4 d .
S3 S 1.1107(3) 0.79489(6) 0.2403(3) 0.0304(6) Uani 1.0 4 d .
S4 S 0.7338(3) 0.76409(6) 0.3097(3) 0.0298(5) Uani 1.0 4 d .
C1 C 0.3332(12) 0.9295(3) 0.2686(11) 0.0256(17) Uani 1.0 4 d .
C2 C 0.3256(12) 0.8910(3) 0.2054(11) 0.0266(18) Uani 1.0 4 d .
C3 C 0.5111(12) 0.8745(3) 0.1545(10) 0.0263(18) Uani 1.0 4 d .
C4 C 0.6137(14) 0.8490(3) 0.2889(12) 0.031(2) Uani 1.0 4 d .
C5 C 0.7984(13) 0.8346(3) 0.2313(12) 0.031(2) Uani 1.0 4 d .
C6 C 0.8962(11) 0.8035(3) 0.3367(11) 0.0259(18) Uani 1.0 4 d .
C7 C 0.9353(12) 0.8128(3) 0.5228(11) 0.0272(18) Uani 1.0 4 d .
C8 C 1.0720(13) 0.8444(3) 0.5705(12) 0.0309(19) Uani 1.0 4 d .
C9 C 1.0580(14) 0.8582(3) 0.7477(13) 0.039(3) Uani 1.0 4 d .
C10 C 0.8720(16) 0.8767(3) 0.7716(14) 0.042(3) Uani 1.0 4 d .
C11 C 0.7973(16) 0.9047(4) 0.6939(15) 0.050(3) Uani 1.0 4 d .
C12 C 0.6155(16) 0.9216(3) 0.7234(14) 0.042(3) Uani 1.0 4 d .
C13 C 0.4494(12) 0.9164(3) 0.5791(12) 0.033(2) Uani 1.0 4 d .
C14 C 0.4863(13) 0.9354(3) 0.4216(11) 0.0294(19) Uani 1.0 4 d .
C15 C -0.0471(13) 0.9442(3) 0.1348(13) 0.032(2) Uani 1.0 4 d .
C16 C 0.0178(14) 0.9717(3) 0.0115(13) 0.037(3) Uani 1.0 4 d .
C17 C 0.2037(13) 0.9609(3) -0.0464(13) 0.034(2) Uani 1.0 4 d .
C18 C 1.2007(12) 0.7519(3) 0.3308(13) 0.032(2) Uani 1.0 4 d .
C19 C 1.0556(13) 0.7204(3) 0.2973(13) 0.033(2) Uani 1.0 4 d .
C20 C 0.8846(14) 0.7264(3) 0.3883(12) 0.034(2) Uani 1.0 4 d .
H2A H 0.2263 0.8897 0.1077 0.0319 Uiso 1.0 4 calc R
H2B H 0.2838 0.8752 0.2924 0.0319 Uiso 1.0 4 calc R
H3A H 0.4798 0.8607 0.0498 0.0315 Uiso 1.0 4 calc R
H3B H 0.5980 0.8946 0.1335 0.0315 Uiso 1.0 4 calc R
H4A H 0.6440 0.8624 0.3947 0.0374 Uiso 1.0 4 calc R
H4B H 0.5296 0.8283 0.3079 0.0374 Uiso 1.0 4 calc R
H5A H 0.7688 0.8259 0.1153 0.0374 Uiso 1.0 4 calc R
H5B H 0.8890 0.8550 0.2315 0.0374 Uiso 1.0 4 calc R
H7A H 0.8126 0.8185 0.5621 0.0326 Uiso 1.0 4 calc R
H7B H 0.9870 0.7907 0.5830 0.0326 Uiso 1.0 4 calc R
H8A H 1.0424 0.8646 0.4905 0.0370 Uiso 1.0 4 calc R
H8B H 1.2037 0.8363 0.5636 0.0370 Uiso 1.0 4 calc R
H9A H 1.0776 0.8374 0.8251 0.0464 Uiso 1.0 4 calc R
H9B H 1.1629 0.8757 0.7792 0.0464 Uiso 1.0 4 calc R
H10 H 0.8035 0.8664 0.8530 0.0501 Uiso 1.0 4 calc R
H11 H 0.8634 0.9153 0.6116 0.0598 Uiso 1.0 4 calc R
H12A H 0.6365 0.9480 0.7421 0.0508 Uiso 1.0 4 calc R
H12B H 0.5768 0.9112 0.8262 0.0508 Uiso 1.0 4 calc R
H13A H 0.4312 0.8900 0.5564 0.0396 Uiso 1.0 4 calc R
H13B H 0.3307 0.9260 0.6141 0.0396 Uiso 1.0 4 calc R
H14A H 0.6101 0.9270 0.3926 0.0353 Uiso 1.0 4 calc R
H14B H 0.4974 0.9619 0.4442 0.0353 Uiso 1.0 4 calc R
H15A H -0.0519 0.9197 0.0838 0.0380 Uiso 1.0 4 calc R
H15B H -0.1776 0.9506 0.1547 0.0380 Uiso 1.0 4 calc R
H16A H -0.0813 0.9736 -0.0860 0.0440 Uiso 1.0 4 calc R
H16B H 0.0321 0.9959 0.0649 0.0440 Uiso 1.0 4 calc R
H17A H 0.2291 0.9775 -0.1372 0.0405 Uiso 1.0 4 calc R
H17B H 0.1923 0.9359 -0.0917 0.0405 Uiso 1.0 4 calc R
H18A H 1.3183 0.7454 0.2846 0.0383 Uiso 1.0 4 calc R
H18B H 1.2337 0.7551 0.4523 0.0383 Uiso 1.0 4 calc R
H19A H 1.0129 0.7186 0.1766 0.0401 Uiso 1.0 4 calc R
H19B H 1.1179 0.6971 0.3342 0.0401 Uiso 1.0 4 calc R
H20A H 0.9300 0.7308 0.5072 0.0412 Uiso 1.0 4 calc R
H20B H 0.8074 0.7039 0.3807 0.0412 Uiso 1.0 4 calc R

loop_
_atom_site_aniso_label
_atom_site_aniso_U_11
_atom_site_aniso_U_22
_atom_site_aniso_U_33
_atom_site_aniso_U_12
_atom_site_aniso_U_13
_atom_site_aniso_U_23
S1 0.0291(10) 0.0297(12) 0.0334(12) 0.0029(9) 0.0099(9) 0.0017(9)
S2 0.0261(10) 0.0280(11) 0.0326(12) -0.0017(8) 0.0065(9) 0.0023(9)
S3 0.0273(10) 0.0319(12) 0.0340(12) 0.0027(8) 0.0115(9) 0.0021(9)
S4 0.0248(10) 0.0291(12) 0.0351(12) -0.0016(8) 0.0020(9) -0.0032(9)
C1 0.025(4) 0.027(5) 0.025(4) -0.006(4) 0.004(4) 0.002(4)
C2 0.027(4) 0.025(5) 0.027(5) 0.000(4) 0.004(4) 0.002(4)
C3 0.032(5) 0.028(5) 0.020(4) 0.008(4) 0.006(4) -0.001(4)
C4 0.036(5) 0.031(5) 0.027(5) 0.005(4) 0.005(4) -0.003(4)
C5 0.039(5) 0.025(5) 0.031(5) 0.010(4) 0.009(4) 0.002(4)
C6 0.020(4) 0.029(5) 0.029(5) 0.001(3) 0.007(4) -0.002(4)
C7 0.030(5) 0.025(5) 0.027(5) -0.003(4) 0.002(4) 0.000(4)
C8 0.029(5) 0.027(5) 0.036(5) -0.001(4) 0.001(4) -0.005(4)
C9 0.034(5) 0.039(6) 0.040(6) -0.003(4) -0.003(5) -0.012(5)
C10 0.049(6) 0.042(6) 0.034(6) 0.004(5) 0.002(5) -0.004(5)
C11 0.049(7) 0.053(8) 0.044(7) 0.009(5) -0.008(5) -0.007(6)
C12 0.047(6) 0.039(6) 0.040(6) 0.006(5) 0.005(5) -0.008(5)
C13 0.027(5) 0.041(6) 0.031(5) 0.005(4) 0.001(4) -0.003(4)
C14 0.027(5) 0.038(6) 0.023(5) 0.001(4) 0.003(4) -0.007(4)
C15 0.024(4) 0.031(5) 0.037(5) -0.003(4) -0.005(4) -0.001(4)
C16 0.033(5) 0.038(6) 0.038(6) -0.001(4) -0.002(4) 0.005(5)
C17 0.030(5) 0.038(6) 0.031(5) -0.001(4) -0.003(4) -0.002(4)
C18 0.026(5) 0.036(6) 0.034(5) 0.001(4) 0.006(4) 0.003(4)
C19 0.034(5) 0.027(5) 0.037(5) 0.009(4) -0.003(4) -0.001(4)
C20 0.042(5) 0.029(5) 0.031(5) -0.000(4) 0.001(4) -0.000(4)

loop_
_atom_type_symbol
_atom_type_description
_atom_type_scat_dispersion_real
_atom_type_scat_dispersion_imag
_atom_type_scat_source
C C 0.0033 0.0016
;
International Tables for Crystallography
(1992, Vol. C, Tables 4.2.6.8 and 6.1.1.4)
;
H H 0.0000 0.0000
;
International Tables for Crystallography
(1992, Vol. C, Table 6.1.1.4)
;
S S 0.1246 0.1234
;
International Tables for Crystallography
(1992, Vol. C, Tables 4.2.6.8 and 6.1.1.4)
;

loop_
_geom_angle_atom_site_label_1
_geom_angle_atom_site_label_2
_geom_angle_atom_site_label_3
_geom_angle
_geom_angle_publ_flag
C1 S1 C15 101.6(5) yes
C1 S2 C17 102.1(5) yes
C6 S3 C18 104.2(5) yes
C6 S4 C20 103.1(4) yes
S1 C1 S2 110.3(5) yes
S1 C1 C2 110.2(6) yes
S1 C1 C14 106.9(6) yes
S2 C1 C2 113.5(7) yes
S2 C1 C14 102.4(6) yes
C2 C1 C14 113.2(7) yes
C1 C2 C3 117.6(8) yes
C2 C3 C4 112.6(8) yes
C3 C4 C5 109.5(8) yes
C4 C5 C6 115.2(8) yes
S3 C6 S4 110.8(5) yes
S3 C6 C5 103.3(7) yes
S3 C6 C7 114.0(6) yes
S4 C6 C5 106.6(6) yes
S4 C6 C7 108.5(6) yes
C5 C6 C7 113.2(8) yes
C6 C7 C8 116.2(8) yes
C7 C8 C9 111.7(8) yes
C8 C9 C10 115.6(8) yes
C9 C10 C11 127.1(11) yes
C10 C11 C12 124.7(12) yes
C11 C12 C13 114.5(10) yes
C12 C13 C14 112.4(8) yes
C1 C14 C13 115.6(8) yes
S1 C15 C16 114.3(7) yes
C15 C16 C17 112.5(9) yes
S2 C17 C16 112.9(7) yes
S3 C18 C19 112.8(6) yes
C18 C19 C20 111.2(8) yes
S4 C20 C19 114.3(7) yes
C1 C2 H2A 107.901 no
C1 C2 H2B 107.902 no
C3 C2 H2A 107.895 no
C3 C2 H2B 107.891 no
H2A C2 H2B 107.194 no
C2 C3 H3A 109.068 no
C2 C3 H3B 109.060 no
C4 C3 H3A 109.068 no
C4 C3 H3B 109.065 no
H3A C3 H3B 107.823 no
C3 C4 H4A 109.769 no
C3 C4 H4B 109.777 no
C5 C4 H4A 109.776 no
C5 C4 H4B 109.778 no
H4A C4 H4B 108.243 no
C4 C5 H5A 108.483 no
C4 C5 H5B 108.494 no
C6 C5 H5A 108.474 no
C6 C5 H5B 108.484 no
H5A C5 H5B 107.506 no
C6 C7 H7A 108.234 no
C6 C7 H7B 108.237 no
C8 C7 H7A 108.229 no
C8 C7 H7B 108.236 no
H7A C7 H7B 107.373 no
C7 C8 H8A 109.275 no
C7 C8 H8B 109.267 no
C9 C8 H8A 109.279 no
C9 C8 H8B 109.276 no
H8A C8 H8B 107.949 no
C8 C9 H9A 108.394 no
C8 C9 H9B 108.389 no
C10 C9 H9A 108.401 no
C10 C9 H9B 108.383 no
H9A C9 H9B 107.446 no
C9 C10 H10 116.430 no
C11 C10 H10 116.434 no
C10 C11 H11 117.662 no
C12 C11 H11 117.667 no
C11 C12 H12A 108.642 no
C11 C12 H12B 108.642 no
C13 C12 H12A 108.638 no
C13 C12 H12B 108.642 no
H12A C12 H12B 107.583 no
C12 C13 H13A 109.129 no
C12 C13 H13B 109.126 no
C14 C13 H13A 109.126 no
C14 C13 H13B 109.121 no
H13A C13 H13B 107.873 no
C1 C14 H14A 108.397 no
C1 C14 H14B 108.373 no
C13 C14 H14A 108.392 no
C13 C14 H14B 108.380 no
H14A C14 H14B 107.440 no
S1 C15 H15A 108.681 no
S1 C15 H15B 108.680 no
C16 C15 H15A 108.685 no
C16 C15 H15B 108.674 no
H15A C15 H15B 107.606 no
C15 C16 H16A 109.083 no
C15 C16 H16B 109.098 no
C17 C16 H16A 109.085 no
C17 C16 H16B 109.094 no
H16A C16 H16B 107.862 no
S2 C17 H17A 109.015 no
S2 C17 H17B 108.998 no
C16 C17 H17A 109.015 no
C16 C17 H17B 109.012 no
H17A C17 H17B 107.777 no
S3 C18 H18A 109.049 no
S3 C18 H18B 109.034 no
C19 C18 H18A 109.013 no
C19 C18 H18B 109.026 no
H18A C18 H18B 107.801 no
C18 C19 H19A 109.375 no
C18 C19 H19B 109.402 no
C20 C19 H19A 109.385 no
C20 C19 H19B 109.392 no
H19A C19 H19B 108.019 no
S4 C20 H20A 108.671 no
S4 C20 H20B 108.665 no
C19 C20 H20A 108.672 no
C19 C20 H20B 108.682 no
H20A C20 H20B 107.604 no

loop_
_geom_bond_atom_site_label_1
_geom_bond_atom_site_label_2
_geom_bond_distance
_geom_bond_publ_flag
S1 C1 1.838(9) yes
S1 C15 1.810(10) yes
S2 C1 1.839(9) yes
S2 C17 1.819(10) yes
S3 C6 1.830(9) yes
S3 C18 1.820(11) yes
S4 C6 1.847(9) yes
S4 C20 1.814(10) yes
C1 C2 1.504(13) yes
C1 C14 1.554(12) yes
C2 C3 1.554(13) yes
C3 C4 1.547(13) yes
C4 C5 1.544(14) yes
C5 C6 1.535(13) yes
C6 C7 1.538(13) yes
C7 C8 1.529(13) yes
C8 C9 1.543(15) yes
C9 C10 1.520(16) yes
C10 C11 1.283(17) yes
C11 C12 1.481(17) yes
C12 C13 1.560(14) yes
C13 C14 1.512(14) yes
C15 C16 1.534(15) yes
C16 C17 1.512(15) yes
C18 C19 1.550(14) yes
C19 C20 1.519(15) yes
C2 H2A 0.990 no
C2 H2B 0.990 no
C3 H3A 0.990 no
C3 H3B 0.990 no
C4 H4A 0.990 no
C4 H4B 0.990 no
C5 H5A 0.990 no
C5 H5B 0.990 no
C7 H7A 0.990 no
C7 H7B 0.990 no
C8 H8A 0.990 no
C8 H8B 0.990 no
C9 H9A 0.990 no
C9 H9B 0.990 no
C10 H10 0.950 no
C11 H11 0.950 no
C12 H12A 0.990 no
C12 H12B 0.990 no
C13 H13A 0.990 no
C13 H13B 0.990 no
C14 H14A 0.990 no
C14 H14B 0.990 no
C15 H15A 0.990 no
C15 H15B 0.990 no
C16 H16A 0.990 no
C16 H16B 0.990 no
C17 H17A 0.990 no
C17 H17B 0.990 no
C18 H18A 0.990 no
C18 H18B 0.990 no
C19 H19A 0.990 no
C19 H19B 0.990 no
C20 H20A 0.990 no
C20 H20B 0.990 no

loop_
_geom_contact_atom_site_label_1
_geom_contact_atom_site_label_2
_geom_contact_distance
_geom_contact_publ_flag
_geom_contact_site_symmetry_2
S1 C13 3.106(9) no .
S1 C17 3.322(11) no .
S2 C3 3.333(10) no .
S2 C15 3.291(10) no .
S3 C8 3.281(10) no .
S3 C20 3.296(11) no .
S4 C4 3.230(10) no .
S4 C18 3.327(10) no .
C1 C4 3.558(13) no .
C1 C16 3.245(13) no .
C2 C13 3.186(13) no .
C2 C15 3.279(13) no .
C2 C17 3.326(14) no .
C3 C14 3.137(13) no .
C4 C7 3.073(13) no .
C4 C14 3.510(14) no .
C5 C8 3.174(13) no .
C6 C19 3.287(13) no .
C7 C10 3.170(15) no .
C7 C18 3.428(14) no .
C7 C20 3.358(13) no .
C8 C11 3.200(16) no .
C10 C13 3.510(14) no .
C11 C14 3.123(14) no .
S1 C16 3.563(11) no 2_575
C16 S1 3.563(11) no 2_574
S1 H2A 2.8732 no .
S1 H2B 2.8163 no .
S1 H13A 3.3596 no .
S1 H13B 2.6852 no .
S1 H14B 2.9126 no .
S1 H16B 2.9267 no .
S1 H17B 3.5937 no .
S2 H2A 2.9587 no .
S2 H3B 2.8553 no .
S2 H14A 2.8228 no .
S2 H14B 2.6408 no .
S2 H15A 3.5764 no .
S2 H16B 2.8843 no .
S3 H5A 2.7514 no .
S3 H5B 2.7080 no .
S3 H7B 3.0326 no .
S3 H8A 3.3429 no .
S3 H8B 3.0300 no .
S3 H19A 2.9149 no .
S3 H20A 3.5541 no .
S4 H4B 2.7666 no .
S4 H5A 2.7960 no .
S4 H7A 2.8645 no .
S4 H7B 2.8392 no .
S4 H19A 2.9075 no .
C1 H3A 3.3344 no .
C1 H3B 2.6336 no .
C1 H4A 3.3762 no .
C1 H13A 2.7616 no .
C1 H13B 2.8127 no .
C1 H15A 2.9615 no .
C1 H16B 3.5089 no .
C1 H17B 2.9739 no .
C2 H4A 2.7675 no .
C2 H4B 2.7885 no .
C2 H13A 2.8516 no .
C2 H13B 3.5563 no .
C2 H14A 2.7068 no .
C2 H14B 3.3763 no .
C2 H15A 2.9273 no .
C2 H17B 2.9719 no .
C3 H5A 2.6066 no .
C3 H5B 2.7679 no .
C3 H13A 3.4350 no .
C3 H14A 2.7544 no .
C4 H2A 3.3012 no .
C4 H2B 2.5367 no .
C4 H7A 2.7095 no .
C4 H8A 3.3102 no .
C4 H13A 3.0700 no .
C4 H14A 2.9878 no .
C5 H3A 2.7075 no .
C5 H3B 2.6857 no .
C5 H7A 2.7407 no .
C5 H7B 3.3957 no .
C5 H8A 2.7720 no .
C6 H4A 2.8856 no .
C6 H4B 2.7380 no .
C6 H8A 2.7048 no .
C6 H8B 2.9221 no .
C6 H18B 3.0327 no .
C6 H19A 3.5192 no .
C6 H20A 3.0049 no .
C7 H4A 2.8481 no .
C7 H4B 3.2148 no .
C7 H5A 3.3988 no .
C7 H5B 2.8127 no .
C7 H9A 2.6854 no .
C7 H9B 3.3763 no .
C7 H10 3.5530 no .
C7 H18B 3.1034 no .
C7 H20A 3.0135 no .
C8 H4A 3.2497 no .
C8 H5B 2.9113 no .
C8 H10 3.2746 no .
C8 H11 3.0371 no .
C9 H7A 2.5968 no .
C9 H7B 2.8301 no .
C9 H11 2.6675 no .
C10 H4A 3.3098 no .
C10 H7A 2.7303 no .
C10 H8A 2.7593 no .
C10 H8B 3.4161 no .
C10 H12A 3.0999 no .
C10 H12B 2.5381 no .
C10 H13A 3.4113 no .
C11 H4A 2.9668 no .
C11 H7A 3.3477 no .
C11 H8A 2.9489 no .
C11 H9A 3.2630 no .
C11 H9B 2.8067 no .
C11 H13A 2.7431 no .
C11 H13B 3.3827 no .
C11 H14A 2.7505 no .
C11 H14B 3.4520 no .
C12 H4A 3.4708 no .
C12 H10 2.5747 no .
C12 H14A 2.6900 no .
C12 H14B 2.7439 no .
C13 H2B 2.8921 no .
C13 H4A 2.9379 no .
C13 H11 2.9167 no .
C14 H2A 3.3873 no .
C14 H2B 2.7666 no .
C14 H3B 2.9749 no .
C14 H4A 2.9254 no .
C14 H11 3.0007 no .
C14 H12A 2.7195 no .
C14 H12B 3.3839 no .
C15 H2A 2.8174 no .
C15 H2B 3.5755 no .
C15 H17A 3.3721 no .
C15 H17B 2.6836 no .
C16 H2A 3.3983 no .
C17 H2A 2.8947 no .
C17 H15A 2.6862 no .
C17 H15B 3.3648 no .
C18 H7B 3.0589 no .
C18 H20A 2.6611 no .
C18 H20B 3.3733 no .
C19 H7B 3.5497 no .
C20 H7B 2.8830 no .
C20 H18A 3.3718 no .
C20 H18B 2.6803 no .
H2A H3A 2.1958 no .
H2A H3B 2.6261 no .
H2A H4B 3.3830 no .
H2A H15A 2.2473 no .
H2A H17B 2.3353 no .
H2B H3A 2.6145 no .
H2B H3B 2.8134 no .
H2B H4A 2.6251 no .
H2B H4B 2.4444 no .
H2B H13A 2.3231 no .
H2B H13B 3.1915 no .
H2B H14A 3.0242 no .
H2B H15A 3.1860 no .
H3A H4A 2.8897 no .
H3A H4B 2.3969 no .
H3A H5A 2.4164 no .
H3A H5B 3.0866 no .
H3A H17B 3.5336 no .
H3B H4A 2.4128 no .
H3B H4B 2.8896 no .
H3B H5A 2.8100 no .
H3B H5B 2.5639 no .
H3B H14A 2.4099 no .
H3B H17B 3.5430 no .
H4A H5A 2.8758 no .
H4A H5B 2.3392 no .
H4A H7A 2.3342 no .
H4A H8A 2.8339 no .
H4A H11 2.9285 no .
H4A H13A 2.3593 no .
H4A H14A 2.3839 no .
H4B H5A 2.4593 no .
H4B H5B 2.8781 no .
H4B H7A 2.7074 no .
H4B H13A 3.1751 no .
H5B H7A 3.1141 no .
H5B H8A 2.2647 no .
H5B H8B 3.3389 no .
H7A H8A 2.4729 no .
H7A H8B 2.8512 no .
H7A H9A 2.7419 no .
H7A H9B 3.5419 no .
H7A H10 2.9537 no .
H7A H11 3.5902 no .
H7A H20A 3.3723 no .
H7B H8A 2.8539 no .
H7B H8B 2.2910 no .
H7B H9A 2.6221 no .
H7B H18B 2.5318 no .
H7B H20A 2.3083 no .
H8A H9A 2.8754 no .
H8A H9B 2.4220 no .
H8A H10 3.5893 no .
H8A H11 2.5275 no .
H8B H9A 2.4128 no .
H8B H9B 2.3201 no .
H8B H18B 3.1312 no .
H9A H10 2.2575 no .
H9A H11 3.5795 no .
H9B H10 2.7201 no .
H9B H11 2.7793 no .
H10 H11 2.7335 no .
H10 H12A 3.3050 no .
H10 H12B 2.2918 no .
H10 H13A 3.4428 no .
H11 H12A 2.3709 no .
H11 H12B 2.8542 no .
H11 H13A 3.1804 no .
H11 H14A 2.3947 no .
H11 H14B 3.2548 no .
H12A H13A 2.8904 no .
H12A H13B 2.4193 no .
H12A H14A 2.9245 no .
H12A H14B 2.5408 no .
H12B H13A 2.4242 no .
H12B H13B 2.3495 no .
H12B H14B 3.5983 no .
H13A H14A 2.3826 no .
H13A H14B 2.8509 no .
H13B H14A 2.8504 no .
H13B H14B 2.3403 no .
H15A H16A 2.4056 no .
H15A H16B 2.8694 no .
H15A H17A 3.5570 no .
H15A H17B 2.4595 no .
H15B H16A 2.3154 no .
H15B H16B 2.4100 no .
H15B H17B 3.5493 no .
H16A H17A 2.3011 no .
H16A H17B 2.3913 no .
H16B H17A 2.3922 no .
H16B H17B 2.8554 no .
H18A H19A 2.4356 no .
H18A H19B 2.3404 no .
H18A H20A 3.5331 no .
H18B H19A 2.8868 no .
H18B H19B 2.4321 no .
H18B H20A 2.4294 no .
H18B H20B 3.5456 no .
H19A H20A 2.8602 no .
H19A H20B 2.4120 no .
H19B H20A 2.4044 no .
H19B H20B 2.2993 no .
S1 H5B 3.5975 no 1_455
S1 H8A 3.1843 no 1_455
S1 H11 3.1715 no 1_455
S1 H16A 3.4525 no 2_575
S1 H16B 3.0356 no 2_575
S1 H17A 3.0777 no 2_575
S2 H12B 3.3942 no 1_554
S2 H14B 3.2188 no 2_574
S2 H15B 2.9841 no 1_655
S2 H17A 3.3075 no 2_575
S3 H2B 3.2022 no 1_655
S3 H4B 3.1972 no 1_655
S3 H20A 3.2798 no 4_564
S3 H20B 3.4017 no 4_564
S4 H7B 3.1084 no 4_464
S4 H18A 3.0102 no 1_455
S4 H18B 2.9879 no 4_464
S4 H20A 3.0530 no 4_464
C1 H17A 3.5989 no 2_575
C2 H5B 3.4026 no 1_455
C2 H8A 3.4049 no 1_455
C2 H9B 3.5464 no 1_454
C3 H10 3.4284 no 1_554
C3 H12B 3.0787 no 1_554
C3 H15B 3.5623 no 1_655
C5 H10 3.2931 no 1_554
C5 H15A 3.5615 no 1_655
C5 H19B 3.5080 no 4_464
C7 H18A 3.2004 no 4_465
C7 H19A 3.5898 no 4_465
C8 H2B 3.0908 no 1_655
C8 H13A 3.0678 no 1_655
C8 H13B 3.5091 no 1_655
C8 H20B 3.3415 no 4_565
C9 H2A 3.2236 no 1_656
C9 H13A 3.4488 no 1_655
C9 H13B 3.4167 no 1_655
C9 H17B 3.2269 no 1_656
C9 H20B 2.9997 no 4_565
C10 H2A 3.4917 no 1_656
C10 H5A 3.5150 no 1_556
C10 H15A 2.9756 no 1_656
C10 H17B 3.2342 no 1_656
C10 H19B 3.3333 no 4_465
C11 H15A 3.2532 no 1_656
C11 H16A 3.1518 no 1_656
C11 H17B 3.3041 no 1_656
C12 H3B 3.4949 no 1_556
C12 H15A 3.5101 no 1_656
C12 H16A 3.1289 no 1_656
C12 H17B 3.5723 no 1_556
C13 H8A 3.4554 no 1_455
C13 H8B 3.4147 no 1_455
C13 H9B 3.1450 no 1_455
C13 H17B 3.5070 no 1_556
C14 H15B 3.4761 no 1_655
C15 H3B 3.1096 no 1_455
C15 H5B 3.4124 no 1_455
C15 H14A 3.4738 no 1_455
C16 H12A 3.3618 no 1_454
C16 H17A 3.5707 no 2_575
C17 H9B 3.4332 no 1_454
C17 H12B 3.4866 no 1_554
C17 H13B 3.2761 no 1_554
C17 H14B 3.5253 no 2_574
C17 H16B 3.5982 no 2_574
C18 H7A 3.5424 no 4_564
C18 H7B 3.4254 no 4_564
C18 H19A 3.5096 no 4_565
C18 H20A 3.3330 no 4_564
C19 H5A 3.2890 no 4_565
C19 H7A 3.1542 no 4_564
C19 H8B 3.5940 no 4_464
C19 H18B 3.4920 no 4_464
C20 H3A 3.4897 no 4_565
C20 H7B 3.5580 no 4_464
C20 H9A 3.1936 no 4_464
C20 H18A 3.4740 no 4_465
H2A C9 3.2236 no 1_454
H2A C10 3.4917 no 1_454
H2A H5B 3.0020 no 1_455
H2A H9A 3.0728 no 1_454
H2A H9B 2.6970 no 1_454
H2A H10 3.5188 no 1_454
H2B S3 3.2022 no 1_455
H2B C8 3.0908 no 1_455
H2B H5B 2.8786 no 1_455
H2B H8A 2.5329 no 1_455
H2B H8B 2.7495 no 1_455
H3A C20 3.4897 no 4_464
H3A H9A 3.2927 no 1_454
H3A H9B 2.9807 no 1_454
H3A H10 2.9762 no 1_554
H3A H12B 2.7465 no 1_554
H3A H19B 2.9998 no 4_464
H3A H20A 3.3915 no 4_464
H3A H20B 2.9265 no 4_464
H3B C12 3.4949 no 1_554
H3B C15 3.1096 no 1_655
H3B H10 3.0457 no 1_554
H3B H12B 2.5554 no 1_554
H3B H15A 2.7320 no 1_655
H3B H15B 2.5938 no 1_655
H4B S3 3.1972 no 1_455
H4B H8B 3.3223 no 1_455
H4B H18A 3.3894 no 1_455
H4B H19A 3.4713 no 4_465
H4B H20A 3.2731 no 4_464
H5A C10 3.5150 no 1_554
H5A C19 3.2890 no 4_464
H5A H9A 3.4519 no 1_554
H5A H10 2.6365 no 1_554
H5A H18B 3.2513 no 4_464
H5A H19B 2.5358 no 4_464
H5A H20A 3.2144 no 4_464
H5B S1 3.5975 no 1_655
H5B C2 3.4026 no 1_655
H5B C15 3.4124 no 1_655
H5B H2A 3.0020 no 1_655
H5B H2B 2.8786 no 1_655
H5B H10 3.0827 no 1_554
H5B H15A 2.7184 no 1_655
H5B H15B 3.5846 no 1_655
H7A C18 3.5424 no 4_465
H7A C19 3.1542 no 4_465
H7A H18A 2.9580 no 4_465
H7A H19A 2.7894 no 4_465
H7A H19B 2.8174 no 4_465
H7B S4 3.1084 no 4_565
H7B C18 3.4254 no 4_465
H7B C20 3.5580 no 4_565
H7B H18A 2.5296 no 4_465
H7B H19A 3.5656 no 4_465
H7B H19B 3.5573 no 4_465
H7B H20B 3.0992 no 4_565
H8A S1 3.1843 no 1_655
H8A C2 3.4049 no 1_655
H8A C13 3.4554 no 1_655
H8A H2B 2.5329 no 1_655
H8A H13A 2.8970 no 1_655
H8A H13B 3.1211 no 1_655
H8B C13 3.4147 no 1_655
H8B C19 3.5940 no 4_565
H8B H2B 2.7495 no 1_655
H8B H4B 3.3223 no 1_655
H8B H13A 2.5574 no 1_655
H8B H13B 3.4269 no 1_655
H8B H19A 3.0315 no 4_565
H8B H20B 2.9743 no 4_565
H9A C20 3.1936 no 4_565
H9A H2A 3.0728 no 1_656
H9A H3A 3.2927 no 1_656
H9A H5A 3.4519 no 1_556
H9A H18A 3.5449 no 4_465
H9A H19B 3.5116 no 4_465
H9A H20B 2.2277 no 4_565
H9B C2 3.5464 no 1_656
H9B C13 3.1450 no 1_655
H9B C17 3.4332 no 1_656
H9B H2A 2.6970 no 1_656
H9B H3A 2.9807 no 1_656
H9B H12B 3.1921 no 1_655
H9B H13A 2.8456 no 1_655
H9B H13B 2.6560 no 1_655
H9B H15A 3.4739 no 1_656
H9B H17B 2.4444 no 1_656
H9B H20B 3.1690 no 4_565
H10 C3 3.4284 no 1_556
H10 C5 3.2931 no 1_556
H10 H2A 3.5188 no 1_656
H10 H3A 2.9762 no 1_556
H10 H3B 3.0457 no 1_556
H10 H5A 2.6365 no 1_556
H10 H5B 3.0827 no 1_556
H10 H15A 2.8091 no 1_656
H10 H19B 2.6739 no 4_465
H11 S1 3.1715 no 1_655
H11 H13B 3.3390 no 1_655
H11 H16A 3.2429 no 1_656
H11 H16B 3.5116 no 2_675
H11 H17B 3.2160 no 1_656
H12A C16 3.3618 no 1_656
H12A H15A 3.4724 no 1_656
H12A H15B 3.4370 no 1_656
H12A H16A 2.4707 no 1_656
H12A H17A 3.3541 no 1_556
H12B S2 3.3942 no 1_556
H12B C3 3.0787 no 1_556
H12B C17 3.4866 no 1_556
H12B H3A 2.7465 no 1_556
H12B H3B 2.5554 no 1_556
H12B H9B 3.1921 no 1_455
H12B H15A 3.1564 no 1_656
H12B H15B 3.3190 no 1_656
H12B H16A 3.3450 no 1_656
H12B H17A 3.5068 no 1_556
H12B H17B 3.0343 no 1_556
H13A C8 3.0678 no 1_455
H13A C9 3.4488 no 1_455
H13A H8A 2.8970 no 1_455
H13A H8B 2.5574 no 1_455
H13A H9B 2.8456 no 1_455
H13B C8 3.5091 no 1_455
H13B C9 3.4167 no 1_455
H13B C17 3.2761 no 1_556
H13B H8A 3.1211 no 1_455
H13B H8B 3.4269 no 1_455
H13B H9B 2.6560 no 1_455
H13B H11 3.3390 no 1_455
H13B H16B 3.5575 no 2_575
H13B H17A 2.9260 no 1_556
H13B H17B 2.7270 no 1_556
H14A C15 3.4738 no 1_655
H14A H15B 2.7448 no 1_655
H14B S2 3.2188 no 2_575
H14B C17 3.5253 no 2_575
H14B H15B 3.5317 no 1_655
H14B H17A 2.9489 no 2_575
H15A C5 3.5615 no 1_455
H15A C10 2.9756 no 1_454
H15A C11 3.2532 no 1_454
H15A C12 3.5101 no 1_454
H15A H3B 2.7320 no 1_455
H15A H5B 2.7184 no 1_455
H15A H9B 3.4739 no 1_454
H15A H10 2.8091 no 1_454
H15A H12A 3.4724 no 1_454
H15A H12B 3.1564 no 1_454
H15B S2 2.9841 no 1_455
H15B C3 3.5623 no 1_455
H15B C14 3.4761 no 1_455
H15B H3B 2.5938 no 1_455
H15B H5B 3.5846 no 1_455
H15B H12A 3.4370 no 1_454
H15B H12B 3.3190 no 1_454
H15B H14A 2.7448 no 1_455
H15B H14B 3.5317 no 1_455
H15B H16A 3.5030 no 2_575
H16A S1 3.4525 no 2_574
H16A C11 3.1518 no 1_454
H16A C12 3.1289 no 1_454
H16A H11 3.2429 no 1_454
H16A H12A 2.4707 no 1_454
H16A H12B 3.3450 no 1_454
H16A H15B 3.5030 no 2_574
H16A H16B 3.2485 no 2_574
H16B S1 3.0356 no 2_574
H16B C17 3.5982 no 2_575
H16B H11 3.5116 no 2_474
H16B H13B 3.5575 no 2_574
H16B H16A 3.2485 no 2_575
H16B H17A 2.8056 no 2_575
H17A S1 3.0777 no 2_574
H17A S2 3.3075 no 2_574
H17A C1 3.5989 no 2_574
H17A C16 3.5707 no 2_574
H17A H12A 3.3541 no 1_554
H17A H12B 3.5068 no 1_554
H17A H13B 2.9260 no 1_554
H17A H14B 2.9489 no 2_574
H17A H16B 2.8056 no 2_574
H17B C9 3.2269 no 1_454
H17B C10 3.2342 no 1_454
H17B C11 3.3041 no 1_454
H17B C12 3.5723 no 1_554
H17B C13 3.5070 no 1_554
H17B H9B 2.4444 no 1_454
H17B H11 3.2160 no 1_454
H17B H12B 3.0343 no 1_554
H17B H13B 2.7270 no 1_554
H18A S4 3.0102 no 1_655
H18A C7 3.2004 no 4_564
H18A C20 3.4740 no 4_564
H18A H4B 3.3894 no 1_655
H18A H7A 2.9580 no 4_564
H18A H7B 2.5296 no 4_564
H18A H9A 3.5449 no 4_564
H18A H19A 3.5534 no 4_565
H18A H20A 2.6370 no 4_564
H18B S4 2.9879 no 4_565
H18B C19 3.4920 no 4_565
H18B H5A 3.2513 no 4_565
H18B H19A 2.6874 no 4_565
H19A C7 3.5898 no 4_564
H19A C18 3.5096 no 4_464
H19A H4B 3.4713 no 4_564
H19A H7A 2.7894 no 4_564
H19A H7B 3.5656 no 4_564
H19A H8B 3.0315 no 4_464
H19A H18A 3.5534 no 4_464
H19A H18B 2.6874 no 4_464
H19B C5 3.5080 no 4_565
H19B C10 3.3333 no 4_564
H19B H3A 2.9998 no 4_565
H19B H5A 2.5358 no 4_565
H19B H7A 2.8174 no 4_564
H19B H7B 3.5573 no 4_564
H19B H9A 3.5116 no 4_564
H19B H10 2.6739 no 4_564
H20A S3 3.2798 no 4_465
H20A S4 3.0530 no 4_565
H20A C18 3.3330 no 4_465
H20A H3A 3.3915 no 4_565
H20A H4B 3.2731 no 4_565
H20A H5A 3.2144 no 4_565
H20A H18A 2.6370 no 4_465
H20B S3 3.4017 no 4_465
H20B C8 3.3415 no 4_464
H20B C9 2.9997 no 4_464
H20B H3A 2.9265 no 4_565
H20B H7B 3.0992 no 4_464
H20B H8B 2.9743 no 4_464
H20B H9A 2.2277 no 4_464
H20B H9B 3.1690 no 4_464

loop_
_geom_torsion_atom_site_label_1
_geom_torsion_atom_site_label_2
_geom_torsion_atom_site_label_3
_geom_torsion_atom_site_label_4
_geom_torsion
_geom_torsion_publ_flag
C1 S1 C15 C16 -59.4(7) no
C15 S1 C1 S2 56.8(5) no
C15 S1 C1 C2 -69.2(6) no
C15 S1 C1 C14 167.4(5) no
C1 S2 C17 C16 60.8(7) no
C17 S2 C1 S1 -57.8(6) no
C17 S2 C1 C2 66.4(6) no
C17 S2 C1 C14 -171.2(5) no
C6 S3 C18 C19 58.9(7) no
C18 S3 C6 S4 -53.5(6) no
C18 S3 C6 C5 -167.4(5) no
C18 S3 C6 C7 69.3(6) no
C6 S4 C20 C19 -59.6(7) no
C20 S4 C6 S3 53.0(6) no
C20 S4 C6 C5 164.8(5) no
C20 S4 C6 C7 -72.9(6) no
S1 C1 C2 C3 -176.6(5) no
S1 C1 C14 C13 54.1(8) no
S2 C1 C2 C3 59.2(8) no
S2 C1 C14 C13 170.0(6) no
C2 C1 C14 C13 -67.4(10) no
C14 C1 C2 C3 -57.0(10) no
C1 C2 C3 C4 101.2(9) no
C2 C3 C4 C5 -178.5(6) no
C3 C4 C5 C6 -169.3(7) no
C4 C5 C6 S3 -177.6(6) no
C4 C5 C6 S4 65.5(9) no
C4 C5 C6 C7 -53.8(9) no
S3 C6 C7 C8 54.5(9) no
S4 C6 C7 C8 178.5(5) no
C5 C6 C7 C8 -63.3(9) no
C6 C7 C8 C9 163.9(7) no
C7 C8 C9 C10 -67.4(10) no
C8 C9 C10 C11 -58.0(14) no
C9 C10 C11 C12 -179.7(9) no
C10 C11 C12 C13 -110.0(13) no
C11 C12 C13 C14 -65.2(12) no
C12 C13 C14 C1 176.4(8) no
S1 C15 C16 C17 67.0(9) no
C15 C16 C17 S2 -66.9(10) no
S3 C18 C19 C20 -67.5(9) no
C18 C19 C20 S4 68.6(9) no
